data_4332391
loop_
_publ_author_name
'Croizat, Pierre'
'Auvray, Nicolas'
'Braunstein, Pierre'
'Welter, Richard'

_publ_section_title
;
 Comparative Bonding Behavior of Functional Cyclopentadienyl Ligands and
 Boron-Containing Analogues in Heterometallic Complexes and
 Clusters&#x2020;
;
_journal_issue 15
_journal_name_full 'Inorganic Chemistry'
_journal_page_first 5852
_journal_page_last 5866
_journal_paper_doi 10.1021/ic060318d
_journal_volume 45
_journal_year 2006
_chemical_formula_moiety 'C38 H46 B2 Mo2 N2 O6 Pd2'
_chemical_formula_sum 'C38 H46 B2 Mo2 N2 O6 Pd2'
_chemical_formula_weight 1053.07
_chemical_name_systematic
;
 ?
;
_space_group_IT_number 2
_symmetry_cell_setting triclinic
_symmetry_space_group_name_Hall '-P 1'
_symmetry_space_group_name_H-M 'P -1'
_atom_sites_solution_hydrogens geom
_atom_sites_solution_primary direct
_atom_sites_solution_secondary difmap
_audit_creation_method SHELXL-97
_cell_angle_alpha 75.444(5)
_cell_angle_beta 89.467(5)
_cell_angle_gamma 67.042(5)
_cell_formula_units_Z 1
_cell_length_a 8.833(2)
_cell_length_b 10.101(4)
_cell_length_c 12.733(5)
_cell_measurement_reflns_used 10311
_cell_measurement_temperature 173(2)
_cell_measurement_theta_max 33.142
_cell_measurement_theta_min 0.998
_cell_volume 1007.5(6)
_computing_cell_refinement 'Denzo (Nonius B.V., 1998)'
_computing_data_collection 'Collect (Nonius B.V., 1998)'
_computing_data_reduction 'Denzo (Nonius B.V., 1998)'
_computing_molecular_graphics 'PLATON 98 (Spek, 1998)'
_computing_publication_material 'SHELXL-97 (Sheldrick, 1997)'
_computing_structure_refinement 'SHELXL-97 (Sheldrick, 1997)'
_computing_structure_solution 'SHELXS-97 (Sheldrick, 1997)'
_diffrn_ambient_temperature 173(2)
_diffrn_measured_fraction_theta_full 0.992
_diffrn_measured_fraction_theta_max 0.992
_diffrn_measurement_device_type KappaCCD
_diffrn_measurement_method '\p scans'
_diffrn_radiation_monochromator graphite
_diffrn_radiation_source 'fine-focus sealed tube'
_diffrn_radiation_type MoK\a
_diffrn_radiation_wavelength 0.71069
_diffrn_reflns_av_R_equivalents 0.0000
_diffrn_reflns_av_sigmaI/netI 0.1085
_diffrn_reflns_limit_h_max 13
_diffrn_reflns_limit_h_min -13
_diffrn_reflns_limit_k_max 15
_diffrn_reflns_limit_k_min -14
_diffrn_reflns_limit_l_max 19
_diffrn_reflns_limit_l_min 0
_diffrn_reflns_number 7647
_diffrn_reflns_theta_full 33.16
_diffrn_reflns_theta_max 33.16
_diffrn_reflns_theta_min 3.15
_exptl_absorpt_coefficient_mu 1.532
_exptl_absorpt_correction_type none
_exptl_crystal_colour green
_exptl_crystal_density_diffrn 1.736
_exptl_crystal_density_method 'not measured'
_exptl_crystal_description prism
_exptl_crystal_F_000 522
_exptl_crystal_size_max 0.11
_exptl_crystal_size_mid 0.10
_exptl_crystal_size_min 0.09
_refine_diff_density_max 0.973
_refine_diff_density_min -1.818
_refine_diff_density_rms 0.110
_refine_ls_extinction_method none
_refine_ls_goodness_of_fit_ref 0.921
_refine_ls_hydrogen_treatment constr
_refine_ls_matrix_type full
_refine_ls_number_parameters 251
_refine_ls_number_reflns 7646
_refine_ls_number_restraints 2
_refine_ls_restrained_S_all 0.922
_refine_ls_R_factor_all 0.0960
_refine_ls_R_factor_gt 0.0516
_refine_ls_shift/su_max 0.000
_refine_ls_shift/su_mean 0.000
_refine_ls_structure_factor_coef Fsqd
_refine_ls_weighting_details 'calc w=1/[\s^2^(Fo^2^)+(0.0000P)^2^+0.9346P] where P=(Fo^2^+2Fc^2^)/3'
_refine_ls_weighting_scheme calc
_refine_ls_wR_factor_gt 0.1044
_refine_ls_wR_factor_ref 0.1207
_reflns_number_gt 5167
_reflns_number_total 7646
_reflns_threshold_expression >2sigma(I)
_cod_data_source_file ic060318dsup3.cif
_cod_data_source_block cristal
_cod_database_code 4332391

loop_
_symmetry_equiv_pos_as_xyz
'x, y, z'
'-x, -y, -z'

loop_
_atom_site_label
_atom_site_type_symbol
_atom_site_fract_x
_atom_site_fract_y
_atom_site_fract_z
_atom_site_U_iso_or_equiv
_atom_site_adp_type
_atom_site_occupancy
_atom_site_symmetry_multiplicity
_atom_site_calc_flag
_atom_site_refinement_flags
Pd Pd 0.38672(3) -0.03549(3) -0.05746(3) 0.03917(9) Uani 1 1 d .
Mo Mo 0.63708(4) -0.24459(3) 0.12542(3) 0.02839(8) Uani 1 1 d .
O3 O 0.9203(4) -0.3050(5) 0.3007(4) 0.0777(12) Uani 1 1 d .
O2 O 0.4161(5) -0.0077(5) 0.2436(3) 0.0817(13) Uani 1 1 d .
O1 O 0.8646(4) -0.1679(4) -0.0502(3) 0.0737(12) Uani 1 1 d .
N N 0.8373(4) -0.6498(4) 0.3238(3) 0.0463(9) Uani 1 1 d .
C3 C 0.8177(5) -0.2830(5) 0.2370(4) 0.0475(10) Uani 1 1 d .
C2 C 0.5015(5) -0.0775(5) 0.1891(4) 0.0489(11) Uani 1 1 d .
C1 C 0.7714(5) -0.1731(4) 0.0145(4) 0.0457(10) Uani 1 1 d .
C4 C 0.7690(6) -0.5002(4) 0.1180(3) 0.0431(10) Uani 1 1 d .
H4 H 0.8817 -0.5364 0.1041 0.052 Uiso 1 1 calc .
C5 C 0.6493(7) -0.4172(5) 0.0310(3) 0.0518(12) Uani 1 1 d D
C6 C 0.4784(7) -0.3387(5) 0.0467(3) 0.0509(12) Uani 1 1 d .
C7 C 0.4326(5) -0.3398(5) 0.1577(3) 0.0439(10) Uani 1 1 d D
C8 C 0.5544(5) -0.4250(4) 0.2467(3) 0.0374(8) Uani 1 1 d .
H8 H 0.5274 -0.4122 0.3169 0.045 Uiso 1 1 calc .
C9A C 0.6438(12) -0.3817(10) -0.0985(3) 0.0452(19) Uiso 0.50 1 d PD
H9A H 0.7426 -0.4360 -0.1259 0.054 Uiso 1 1 calc .
C9B C 0.7259(9) -0.4131(8) -0.0791(6) 0.0314(14) Uiso 0.50 1 d P
H9B1 H 0.8467 -0.4566 -0.0655 0.047 Uiso 0.50 1 calc P
H9B2 H 0.6881 -0.3094 -0.1235 0.047 Uiso 0.50 1 calc P
H9B3 H 0.6915 -0.4706 -0.1180 0.047 Uiso 0.50 1 calc P
C10 C 0.5276(13) -0.2925(10) -0.1688(7) 0.048(2) Uani 0.50 1 d P
H10 H 0.5487 -0.2762 -0.2432 0.058 Uiso 0.50 1 calc P
C11 C 0.3687(11) -0.2157(10) -0.1440(7) 0.0437(19) Uani 0.50 1 d P
H11 H 0.2801 -0.1477 -0.1974 0.052 Uiso 0.50 1 calc P
C12 C 0.3553(8) -0.2455(6) -0.0443(4) 0.0604(15) Uani 1 1 d .
C13 C 0.2198(9) -0.1750(7) -0.0337(6) 0.0306(14) Uani 0.50 1 d P
H13 H 0.1434 -0.1129 -0.0957 0.037 Uiso 0.50 1 calc P
C14 C 0.1690(8) -0.1823(8) 0.0729(7) 0.0362(16) Uani 0.50 1 d P
H14 H 0.0522 -0.1434 0.0728 0.043 Uiso 0.50 1 calc P
C15A C 0.2541(7) -0.2356(8) 0.1835(7) 0.0374(18) Uiso 0.50 1 d PD
H15A H 0.2153 -0.2148 0.2498 0.045 Uiso 1 1 calc .
C15B C 0.2763(10) -0.2717(9) 0.1604(7) 0.0351(16) Uiso 0.50 1 d P
H15B H 0.2183 -0.3233 0.1330 0.053 Uiso 0.50 1 calc P
H15C H 0.2387 -0.1688 0.1147 0.053 Uiso 0.50 1 calc P
H15D H 0.2528 -0.2711 0.2357 0.053 Uiso 0.50 1 calc P
C16 C 0.7977(6) -0.6792(5) 0.4380(4) 0.0563(13) Uani 1 1 d .
H16 H 0.8965 -0.7666 0.4802 0.068 Uiso 1 1 calc .
C17 C 0.7760(6) -0.5522(6) 0.4880(4) 0.0609(14) Uani 1 1 d .
H17A H 0.8719 -0.5259 0.4771 0.091 Uiso 1 1 calc .
H17B H 0.7666 -0.5834 0.5663 0.091 Uiso 1 1 calc .
H17C H 0.6756 -0.4651 0.4530 0.091 Uiso 1 1 calc .
C18 C 0.6542(7) -0.7285(6) 0.4512(4) 0.0706(16) Uani 1 1 d .
H18A H 0.5527 -0.6456 0.4129 0.106 Uiso 1 1 calc .
H18B H 0.6401 -0.7581 0.5288 0.106 Uiso 1 1 calc .
H18C H 0.6777 -0.8134 0.4204 0.106 Uiso 1 1 calc .
C19 C 1.0074(7) -0.7497(5) 0.3067(4) 0.0622(15) Uani 1 1 d .
H19 H 1.0175 -0.7203 0.2267 0.075 Uiso 1 1 calc .
C20 C 1.0295(9) -0.9134(6) 0.3354(6) 0.094(2) Uani 1 1 d .
H20A H 1.0693 -0.9605 0.4127 0.141 Uiso 1 1 calc .
H20B H 1.1100 -0.9662 0.2908 0.141 Uiso 1 1 calc .
H20C H 0.9233 -0.9183 0.3209 0.141 Uiso 1 1 calc .
C21 C 1.1409(7) -0.7268(8) 0.3628(6) 0.093(2) Uani 1 1 d .
H21A H 1.1188 -0.6203 0.3432 0.139 Uiso 1 1 calc .
H21B H 1.2482 -0.7823 0.3398 0.139 Uiso 1 1 calc .
H21C H 1.1428 -0.7631 0.4419 0.139 Uiso 1 1 calc .
B B 0.7264(6) -0.5364(5) 0.2371(4) 0.0366(9) Uani 1 1 d .

loop_
_atom_site_aniso_label
_atom_site_aniso_U_11
_atom_site_aniso_U_22
_atom_site_aniso_U_33
_atom_site_aniso_U_23
_atom_site_aniso_U_13
_atom_site_aniso_U_12
Pd 0.03277(15) 0.02593(14) 0.0625(2) -0.01319(13) -0.00717(13) -0.01450(11)
Mo 0.03028(15) 0.02804(15) 0.03438(16) -0.01318(12) 0.00956(12) -0.01671(12)
O3 0.054(2) 0.079(3) 0.094(3) -0.006(2) -0.028(2) -0.030(2)
O2 0.062(2) 0.095(3) 0.079(3) -0.062(2) 0.010(2) 0.000(2)
O1 0.0532(19) 0.055(2) 0.096(3) 0.0031(19) 0.042(2) -0.0188(16)
N 0.0480(19) 0.0344(17) 0.0416(19) -0.0049(14) 0.0193(16) -0.0047(14)
C3 0.036(2) 0.041(2) 0.065(3) -0.012(2) -0.001(2) -0.0162(17)
C2 0.0342(19) 0.059(3) 0.054(3) -0.034(2) -0.0013(18) -0.0080(18)
C1 0.0337(18) 0.0311(18) 0.065(3) -0.0014(18) 0.0147(19) -0.0130(15)
C4 0.071(3) 0.0286(17) 0.040(2) -0.0128(16) 0.025(2) -0.0284(18)
C5 0.102(4) 0.040(2) 0.034(2) -0.0156(18) 0.022(2) -0.047(2)
C6 0.095(4) 0.045(2) 0.034(2) -0.0011(17) -0.008(2) -0.056(3)
C7 0.049(2) 0.050(2) 0.043(2) 0.0011(18) 0.0004(18) -0.0386(19)
C8 0.042(2) 0.043(2) 0.0300(18) -0.0019(15) 0.0074(15) -0.0248(17)
C10 0.087(7) 0.047(5) 0.030(4) -0.009(3) 0.000(4) -0.046(5)
C11 0.060(5) 0.049(5) 0.038(4) -0.012(4) -0.005(4) -0.038(4)
C12 0.109(4) 0.053(3) 0.042(2) 0.001(2) -0.017(3) -0.064(3)
C13 0.035(3) 0.022(3) 0.036(4) -0.005(3) -0.006(3) -0.015(3)
C14 0.019(3) 0.033(3) 0.051(5) -0.002(3) -0.006(3) -0.011(3)
C16 0.051(2) 0.047(2) 0.041(2) 0.0042(19) 0.018(2) 0.0009(19)
C17 0.050(3) 0.073(3) 0.035(2) -0.012(2) 0.005(2) -0.001(2)
C18 0.077(4) 0.060(3) 0.057(3) 0.003(2) 0.033(3) -0.020(3)
C19 0.069(3) 0.039(2) 0.058(3) -0.008(2) 0.037(3) -0.003(2)
C20 0.108(5) 0.036(3) 0.098(5) -0.004(3) 0.054(4) 0.004(3)
C21 0.047(3) 0.098(5) 0.113(6) -0.035(4) 0.027(3) -0.004(3)
B 0.052(2) 0.0316(19) 0.033(2) -0.0105(17) 0.0169(19) -0.0233(18)

loop_
_atom_type_symbol
_atom_type_description
_atom_type_scat_dispersion_real
_atom_type_scat_dispersion_imag
_atom_type_scat_source
Pd Pd -0.9988 1.0072 'International Tables Vol C Tables 4.2.6.8 and 6.1.1.4'
Mo Mo -1.6832 0.6857 'International Tables Vol C Tables 4.2.6.8 and 6.1.1.4'
O O 0.0106 0.0060 'International Tables Vol C Tables 4.2.6.8 and 6.1.1.4'
N N 0.0061 0.0033 'International Tables Vol C Tables 4.2.6.8 and 6.1.1.4'
C C 0.0033 0.0016 'International Tables Vol C Tables 4.2.6.8 and 6.1.1.4'
B B 0.0013 0.0007 'International Tables Vol C Tables 4.2.6.8 and 6.1.1.4'
H H 0.0000 0.0000 'International Tables Vol C Tables 4.2.6.8 and 6.1.1.4'

loop_
_geom_angle_atom_site_label_1
_geom_angle_atom_site_label_2
_geom_angle_atom_site_label_3
_geom_angle
_geom_angle_site_symmetry_1
_geom_angle_site_symmetry_3
C12 Pd C1 131.6(2) . 2_655
C12 Pd C2 127.02(18) . 2_655
C1 Pd C2 94.69(15) 2_655 2_655
C12 Pd Mo 163.13(13) . 2_655
C1 Pd Mo 47.53(10) 2_655 2_655
C2 Pd Mo 47.42(11) 2_655 2_655
C12 Pd Pd 132.47(14) . 2_655
C1 Pd Pd 75.30(12) 2_655 2_655
C2 Pd Pd 75.58(11) 2_655 2_655
Mo Pd Pd 64.19(2) 2_655 2_655
C12 Pd Mo 78.33(13) . .
C1 Pd Mo 111.12(13) 2_655 .
C2 Pd Mo 111.48(11) 2_655 .
Mo Pd Mo 118.39(2) 2_655 .
Pd Pd Mo 54.20(3) 2_655 .
C3 Mo C2 85.16(18) . .
C3 Mo C1 86.2(2) . .
C2 Mo C1 109.23(19) . .
C3 Mo C5 122.29(19) . .
C2 Mo C5 149.29(19) . .
C1 Mo C5 87.84(17) . .
C3 Mo C6 147.99(17) . .
C2 Mo C6 113.13(19) . .
C1 Mo C6 110.05(18) . .
C5 Mo C6 36.20(18) . .
C3 Mo C7 124.44(17) . .
C2 Mo C7 88.87(18) . .
C1 Mo C7 146.34(18) . .
C5 Mo C7 64.95(16) . .
C6 Mo C7 36.53(15) . .
C3 Mo C4 89.46(17) . .
C2 Mo C4 155.76(18) . .
C1 Mo C4 93.93(15) . .
C5 Mo C4 33.90(17) . .
C6 Mo C4 62.86(18) . .
C7 Mo C4 74.77(15) . .
C3 Mo C8 90.89(16) . .
C2 Mo C8 93.75(18) . .
C1 Mo C8 156.46(15) . .
C5 Mo C8 74.02(14) . .
C6 Mo C8 63.02(14) . .
C7 Mo C8 34.46(14) . .
C4 Mo C8 62.66(13) . .
C3 Mo Pd 87.76(13) . 2_655
C2 Mo Pd 54.85(15) . 2_655
C1 Mo Pd 54.73(12) . 2_655
C5 Mo Pd 131.78(10) . 2_655
C6 Mo Pd 124.21(11) . 2_655
C7 Mo Pd 130.93(10) . 2_655
C4 Mo Pd 148.65(9) . 2_655
C8 Mo Pd 148.57(10) . 2_655
C3 Mo Pd 149.38(13) . .
C2 Mo Pd 77.04(13) . .
C1 Mo Pd 76.64(13) . .
C5 Mo Pd 82.69(13) . .
C6 Mo Pd 62.62(11) . .
C7 Mo Pd 80.37(11) . .
C4 Mo Pd 116.54(12) . .
C8 Mo Pd 114.71(10) . .
Pd Mo Pd 61.61(2) 2_655 .
B N C16 123.6(3) . .
B N C19 122.1(3) . .
C16 N C19 114.3(3) . .
O3 C3 Mo 179.9(5) . .
O2 C2 Mo 163.7(5) . .
O2 C2 Pd 118.6(4) . 2_655
Mo C2 Pd 77.74(16) . 2_655
O1 C1 Mo 163.3(4) . .
O1 C1 Pd 118.9(3) . 2_655
Mo C1 Pd 77.74(14) . 2_655
C5 C4 B 122.5(4) . .
C5 C4 Mo 69.6(2) . .
B C4 Mo 84.1(2) . .
C5 C4 H4 118.7 . .
B C4 H4 118.7 . .
Mo C4 H4 117.9 . .
C4 C5 C6 121.9(4) . .
C4 C5 C9B 111.3(5) . .
C6 C5 C9B 126.8(5) . .
C4 C5 C9A 136.0(5) . .
C6 C5 C9A 102.2(5) . .
C9B C5 C9A 25.2(3) . .
C4 C5 Mo 76.5(2) . .
C6 C5 Mo 72.0(2) . .
C9B C5 Mo 120.4(3) . .
C9A C5 Mo 122.9(4) . .
C12 C6 C5 121.7(4) . .
C12 C6 C7 118.9(5) . .
C5 C6 C7 119.0(4) . .
C12 C6 Mo 121.2(3) . .
C5 C6 Mo 71.8(2) . .
C7 C6 Mo 72.4(2) . .
C15B C7 C8 127.8(5) . .
C15B C7 C6 112.6(5) . .
C8 C7 C6 119.2(4) . .
C15B C7 C15A 15.7(5) . .
C8 C7 C15A 117.4(4) . .
C6 C7 C15A 123.1(5) . .
C15B C7 Mo 130.0(4) . .
C8 C7 Mo 75.6(2) . .
C6 C7 Mo 71.1(2) . .
C15A C7 Mo 119.3(4) . .
C7 C8 B 124.0(4) . .
C7 C8 Mo 70.0(2) . .
B C8 Mo 84.3(2) . .
C7 C8 H8 118.0 . .
B C8 H8 118.0 . .
Mo C8 H8 118.1 . .
C10 C9A C5 129.0(8) . .
C10 C9A H9A 115.5 . .
C5 C9A H9A 115.5 . .
C5 C9B H9B1 109.5 . .
C5 C9B H9B2 109.5 . .
H9B1 C9B H9B2 109.5 . .
C5 C9B H9B3 109.5 . .
H9B1 C9B H9B3 109.5 . .
H9B2 C9B H9B3 109.5 . .
C9A C10 C11 123.5(8) . .
C9A C10 H10 118.2 . .
C11 C10 H10 118.2 . .
C12 C11 C10 112.7(8) . .
C12 C11 H11 123.6 . .
C10 C11 H11 123.6 . .
C13 C12 C11 106.5(7) . .
C13 C12 C6 123.0(6) . .
C11 C12 C6 130.4(7) . .
C13 C12 Pd 83.6(4) . .
C11 C12 Pd 83.3(4) . .
C6 C12 Pd 97.8(2) . .
C12 C13 C14 119.3(7) . .
C12 C13 H13 120.4 . .
C14 C13 H13 120.4 . .
C13 C14 C15A 135.2(6) . .
C13 C14 H14 112.4 . .
C15A C14 H14 112.4 . .
C14 C15A C7 98.3(5) . .
C14 C15A H15A 130.9 . .
C7 C15A H15A 130.9 . .
C7 C15B H15B 109.5 . .
C7 C15B H15C 109.5 . .
H15B C15B H15C 109.5 . .
C7 C15B H15D 109.5 . .
H15B C15B H15D 109.5 . .
H15C C15B H15D 109.5 . .
N C16 C17 113.0(4) . .
N C16 C18 111.9(5) . .
C17 C16 C18 113.4(4) . .
N C16 H16 106.0 . .
C17 C16 H16 106.0 . .
C18 C16 H16 106.0 . .
C16 C17 H17A 109.5 . .
C16 C17 H17B 109.5 . .
H17A C17 H17B 109.5 . .
C16 C17 H17C 109.5 . .
H17A C17 H17C 109.5 . .
H17B C17 H17C 109.5 . .
C16 C18 H18A 109.5 . .
C16 C18 H18B 109.5 . .
H18A C18 H18B 109.5 . .
C16 C18 H18C 109.5 . .
H18A C18 H18C 109.5 . .
H18B C18 H18C 109.5 . .
N C19 C21 112.6(4) . .
N C19 C20 111.4(4) . .
C21 C19 C20 113.1(5) . .
N C19 H19 106.4 . .
C21 C19 H19 106.4 . .
C20 C19 H19 106.4 . .
C19 C20 H20A 109.5 . .
C19 C20 H20B 109.5 . .
H20A C20 H20B 109.5 . .
C19 C20 H20C 109.5 . .
H20A C20 H20C 109.5 . .
H20B C20 H20C 109.5 . .
C19 C21 H21A 109.5 . .
C19 C21 H21B 109.5 . .
H21A C21 H21B 109.5 . .
C19 C21 H21C 109.5 . .
H21A C21 H21C 109.5 . .
H21B C21 H21C 109.5 . .
N B C8 126.1(3) . .
N B C4 124.0(4) . .
C8 B C4 109.7(4) . .

loop_
_geom_bond_atom_site_label_1
_geom_bond_atom_site_label_2
_geom_bond_distance
_geom_bond_site_symmetry_2
Pd C12 2.210(4) .
Pd C1 2.227(4) 2_655
Pd C2 2.230(5) 2_655
Pd Mo 2.6656(14) 2_655
Pd Pd 2.8914(11) 2_655
Pd Mo 2.9587(10) .
Mo C3 1.999(5) .
Mo C2 2.009(4) .
Mo C1 2.012(4) .
Mo C5 2.324(4) .
Mo C6 2.328(4) .
Mo C7 2.345(4) .
Mo C4 2.409(4) .
Mo C8 2.417(4) .
Mo Pd 2.6656(14) 2_655
O3 C3 1.138(5) .
O2 C2 1.169(5) .
O1 C1 1.166(5) .
N B 1.414(6) .
N C16 1.476(5) .
N C19 1.498(5) .
C2 Pd 2.230(5) 2_655
C1 Pd 2.227(4) 2_655
C4 C5 1.382(7) .
C4 B 1.546(6) .
C4 H4 0.9500 .
C5 C6 1.445(7) .
C5 C9B 1.550(8) .
C5 C9A 1.594(2) .
C6 C12 1.445(7) .
C6 C7 1.465(6) .
C7 C15B 1.284(9) .
C7 C8 1.412(6) .
C7 C15A 1.603(2) .
C8 B 1.524(6) .
C8 H8 0.9500 .
C9A C10 1.248(12) .
C9A H9A 0.9500 .
C9B H9B1 0.9800 .
C9B H9B2 0.9800 .
C9B H9B3 0.9800 .
C10 C11 1.391(14) .
C10 H10 0.9500 .
C11 C12 1.244(10) .
C11 H11 0.9500 .
C12 C13 1.157(9) .
C13 C14 1.419(11) .
C13 H13 0.9500 .
C14 C15A 1.470(12) .
C14 H14 0.9500 .
C15A H15A 0.9500 .
C15B H15B 0.9800 .
C15B H15C 0.9800 .
C15B H15D 0.9800 .
C16 C17 1.519(8) .
C16 C18 1.526(8) .
C16 H16 1.0000 .
C17 H17A 0.9800 .
C17 H17B 0.9800 .
C17 H17C 0.9800 .
C18 H18A 0.9800 .
C18 H18B 0.9800 .
C18 H18C 0.9800 .
C19 C21 1.505(9) .
C19 C20 1.534(8) .
C19 H19 1.0000 .
C20 H20A 0.9800 .
C20 H20B 0.9800 .
C20 H20C 0.9800 .
C21 H21A 0.9800 .
C21 H21B 0.9800 .
C21 H21C 0.9800 .

loop_
_geom_torsion_atom_site_label_1
_geom_torsion_atom_site_label_2
_geom_torsion_atom_site_label_3
_geom_torsion_atom_site_label_4
_geom_torsion
_geom_torsion_site_symmetry_1
_geom_torsion_site_symmetry_4
C12 Pd Mo C3 178.3(3) . .
C1 Pd Mo C3 -51.3(3) 2_655 .
C2 Pd Mo C3 52.9(3) 2_655 .
Mo Pd Mo C3 0.8(3) 2_655 .
Pd Pd Mo C3 0.8(3) 2_655 .
C12 Pd Mo C2 -125.6(2) . .
C1 Pd Mo C2 4.71(17) 2_655 .
C2 Pd Mo C2 108.96(15) 2_655 .
Mo Pd Mo C2 56.83(15) 2_655 .
Pd Pd Mo C2 56.83(15) 2_655 .
C12 Pd Mo C1 120.7(2) . .
C1 Pd Mo C1 -109.00(14) 2_655 .
C2 Pd Mo C1 -4.75(17) 2_655 .
Mo Pd Mo C1 -56.89(14) 2_655 .
Pd Pd Mo C1 -56.88(14) 2_655 .
C12 Pd Mo C5 31.1(2) . .
C1 Pd Mo C5 161.49(16) 2_655 .
C2 Pd Mo C5 -94.26(17) 2_655 .
Mo Pd Mo C5 -146.39(12) 2_655 .
Pd Pd Mo C5 -146.39(12) 2_655 .
C12 Pd Mo C6 -0.7(2) . .
C1 Pd Mo C6 129.68(18) 2_655 .
C2 Pd Mo C6 -126.07(19) 2_655 .
Mo Pd Mo C6 -178.20(15) 2_655 .
Pd Pd Mo C6 -178.20(15) 2_655 .
C12 Pd Mo C7 -34.6(2) . .
C1 Pd Mo C7 95.77(15) 2_655 .
C2 Pd Mo C7 -159.98(16) 2_655 .
Mo Pd Mo C7 147.89(11) 2_655 .
Pd Pd Mo C7 147.89(11) 2_655 .
C12 Pd Mo C4 32.9(2) . .
C1 Pd Mo C4 163.28(15) 2_655 .
C2 Pd Mo C4 -92.47(16) 2_655 .
Mo Pd Mo C4 -144.60(11) 2_655 .
Pd Pd Mo C4 -144.60(11) 2_655 .
C12 Pd Mo C8 -37.5(2) . .
C1 Pd Mo C8 92.87(15) 2_655 .
C2 Pd Mo C8 -162.88(16) 2_655 .
Mo Pd Mo C8 144.99(11) 2_655 .
Pd Pd Mo C8 144.99(11) 2_655 .
C12 Pd Mo Pd 177.54(17) . 2_655
C1 Pd Mo Pd -52.12(11) 2_655 2_655
C2 Pd Mo Pd 52.13(12) 2_655 2_655
Mo Pd Mo Pd 0.0 2_655 2_655
C2 Mo C3 O3 61(100) . .
C1 Mo C3 O3 171(100) . .
C5 Mo C3 O3 -104(100) . .
C6 Mo C3 O3 -67(100) . .
C7 Mo C3 O3 -24(100) . .
C4 Mo C3 O3 -95(100) . .
C8 Mo C3 O3 -33(100) . .
Pd Mo C3 O3 116(100) 2_655 .
Pd Mo C3 O3 115(100) . .
C3 Mo C2 O2 -85.2(13) . .
C1 Mo C2 O2 -169.4(13) . .
C5 Mo C2 O2 69.9(14) . .
C6 Mo C2 O2 67.6(14) . .
C7 Mo C2 O2 39.5(13) . .
C4 Mo C2 O2 -7.4(16) . .
C8 Mo C2 O2 5.4(14) . .
Pd Mo C2 O2 -175.8(14) 2_655 .
Pd Mo C2 O2 119.9(13) . .
C3 Mo C2 Pd 90.67(16) . 2_655
C1 Mo C2 Pd 6.40(18) . 2_655
C5 Mo C2 Pd -114.2(3) . 2_655
C6 Mo C2 Pd -116.55(13) . 2_655
C7 Mo C2 Pd -144.62(13) . 2_655
C4 Mo C2 Pd 168.5(3) . 2_655
C8 Mo C2 Pd -178.75(12) . 2_655
Pd Mo C2 Pd -64.24(9) . 2_655
C3 Mo C1 O1 91.8(15) . .
C2 Mo C1 O1 175.3(15) . .
C5 Mo C1 O1 -30.8(15) . .
C6 Mo C1 O1 -59.9(15) . .
C7 Mo C1 O1 -65.6(16) . .
C4 Mo C1 O1 2.6(15) . .
C8 Mo C1 O1 8.3(18) . .
Pd Mo C1 O1 -178.2(16) 2_655 .
Pd Mo C1 O1 -113.7(15) . .
C3 Mo C1 Pd -89.94(16) . 2_655
C2 Mo C1 Pd -6.41(18) . 2_655
C5 Mo C1 Pd 147.49(17) . 2_655
C6 Mo C1 Pd 118.35(16) . 2_655
C7 Mo C1 Pd 112.7(2) . 2_655
C4 Mo C1 Pd -179.14(14) . 2_655
C8 Mo C1 Pd -173.4(3) . 2_655
Pd Mo C1 Pd 64.50(8) . 2_655
C3 Mo C4 C5 -166.4(3) . .
C2 Mo C4 C5 116.7(4) . .
C1 Mo C4 C5 -80.2(3) . .
C6 Mo C4 C5 30.3(2) . .
C7 Mo C4 C5 67.6(3) . .
C8 Mo C4 C5 102.3(3) . .
Pd Mo C4 C5 -81.6(3) 2_655 .
Pd Mo C4 C5 -3.2(3) . .
C3 Mo C4 B 65.7(3) . .
C2 Mo C4 B -11.2(6) . .
C1 Mo C4 B 151.8(3) . .
C5 Mo C4 B -128.0(4) . .
C6 Mo C4 B -97.6(3) . .
C7 Mo C4 B -60.4(3) . .
C8 Mo C4 B -25.6(2) . .
Pd Mo C4 B 150.5(2) 2_655 .
Pd Mo C4 B -131.1(2) . .
B C4 C5 C6 10.0(6) . .
Mo C4 C5 C6 -58.5(3) . .
B C4 C5 C9B -173.9(4) . .
Mo C4 C5 C9B 117.7(4) . .
B C4 C5 C9A -167.8(6) . .
Mo C4 C5 C9A 123.7(6) . .
B C4 C5 Mo 68.5(3) . .
C3 Mo C5 C4 16.2(3) . .
C2 Mo C5 C4 -134.1(4) . .
C1 Mo C5 C4 100.3(3) . .
C6 Mo C5 C4 -130.4(3) . .
C7 Mo C5 C4 -100.1(3) . .
C8 Mo C5 C4 -64.5(2) . .
Pd Mo C5 C4 136.36(19) 2_655 .
Pd Mo C5 C4 177.1(2) . .
C3 Mo C5 C6 146.6(3) . .
C2 Mo C5 C6 -3.6(4) . .
C1 Mo C5 C6 -129.2(2) . .
C7 Mo C5 C6 30.3(2) . .
C4 Mo C5 C6 130.4(3) . .
C8 Mo C5 C6 65.9(2) . .
Pd Mo C5 C6 -93.2(2) 2_655 .
Pd Mo C5 C6 -52.4(2) . .
C3 Mo C5 C9B -90.7(5) . .
C2 Mo C5 C9B 119.0(5) . .
C1 Mo C5 C9B -6.6(5) . .
C6 Mo C5 C9B 122.6(6) . .
C7 Mo C5 C9B 152.9(5) . .
C4 Mo C5 C9B -106.9(6) . .
C8 Mo C5 C9B -171.4(5) . .
Pd Mo C5 C9B 29.4(6) 2_655 .
Pd Mo C5 C9B 70.2(5) . .
C3 Mo C5 C9A -120.3(5) . .
C2 Mo C5 C9A 89.4(6) . .
C1 Mo C5 C9A -36.2(6) . .
C6 Mo C5 C9A 93.1(6) . .
C7 Mo C5 C9A 123.4(6) . .
C4 Mo C5 C9A -136.5(7) . .
C8 Mo C5 C9A 159.0(6) . .
Pd Mo C5 C9A -0.1(6) 2_655 .
Pd Mo C5 C9A 40.7(5) . .
C4 C5 C6 C12 176.6(4) . .
C9B C5 C6 C12 1.1(6) . .
C9A C5 C6 C12 -5.0(5) . .
Mo C5 C6 C12 116.0(3) . .
C4 C5 C6 C7 3.7(5) . .
C9B C5 C6 C7 -171.7(4) . .
C9A C5 C6 C7 -177.8(4) . .
Mo C5 C6 C7 -56.8(3) . .
C4 C5 C6 Mo 60.6(3) . .
C9B C5 C6 Mo -114.9(5) . .
C9A C5 C6 Mo -121.0(4) . .
C3 Mo C6 C12 -177.9(4) . .
C2 Mo C6 C12 61.4(5) . .
C1 Mo C6 C12 -61.1(5) . .
C5 Mo C6 C12 -116.5(5) . .
C7 Mo C6 C12 113.7(6) . .
C4 Mo C6 C12 -145.0(5) . .
C8 Mo C6 C12 143.5(5) . .
Pd Mo C6 C12 -0.7(5) 2_655 .
Pd Mo C6 C12 1.2(4) . .
C3 Mo C6 C5 -61.3(4) . .
C2 Mo C6 C5 178.0(2) . .
C1 Mo C6 C5 55.5(3) . .
C7 Mo C6 C5 -129.8(4) . .
C4 Mo C6 C5 -28.5(2) . .
C8 Mo C6 C5 -99.9(3) . .
Pd Mo C6 C5 115.8(2) 2_655 .
Pd Mo C6 C5 117.7(2) . .
C3 Mo C6 C7 68.5(5) . .
C2 Mo C6 C7 -52.2(3) . .
C1 Mo C6 C7 -174.7(2) . .
C5 Mo C6 C7 129.8(4) . .
C4 Mo C6 C7 101.3(3) . .
C8 Mo C6 C7 29.9(2) . .
Pd Mo C6 C7 -114.4(2) 2_655 .
Pd Mo C6 C7 -112.5(3) . .
C12 C6 C7 C15B 9.9(6) . .
C5 C6 C7 C15B -177.1(5) . .
Mo C6 C7 C15B 126.4(5) . .
C12 C6 C7 C8 -177.0(3) . .
C5 C6 C7 C8 -3.9(5) . .
Mo C6 C7 C8 -60.5(3) . .
C12 C6 C7 C15A -3.3(6) . .
C5 C6 C7 C15A 169.7(5) . .
Mo C6 C7 C15A 113.2(5) . .
C12 C6 C7 Mo -116.5(3) . .
C5 C6 C7 Mo 56.5(3) . .
C3 Mo C7 C15B 112.6(6) . .
C2 Mo C7 C15B 29.3(6) . .
C1 Mo C7 C15B -95.1(6) . .
C5 Mo C7 C15B -134.2(6) . .
C6 Mo C7 C15B -104.1(7) . .
C4 Mo C7 C15B -168.8(6) . .
C8 Mo C7 C15B 127.6(7) . .
Pd Mo C7 C15B -9.5(6) 2_655 .
Pd Mo C7 C15B -47.8(6) . .
C3 Mo C7 C8 -14.9(3) . .
C2 Mo C7 C8 -98.3(3) . .
C1 Mo C7 C8 137.3(3) . .
C5 Mo C7 C8 98.3(3) . .
C6 Mo C7 C8 128.3(4) . .
C4 Mo C7 C8 63.6(3) . .
Pd Mo C7 C8 -137.1(2) 2_655 .
Pd Mo C7 C8 -175.3(2) . .
C3 Mo C7 C6 -143.3(3) . .
C2 Mo C7 C6 133.4(3) . .
C1 Mo C7 C6 9.0(4) . .
C5 Mo C7 C6 -30.1(3) . .
C4 Mo C7 C6 -64.7(3) . .
C8 Mo C7 C6 -128.3(4) . .
Pd Mo C7 C6 94.6(3) 2_655 .
Pd Mo C7 C6 56.3(2) . .
C3 Mo C7 C15A 98.7(5) . .
C2 Mo C7 C15A 15.3(5) . .
C1 Mo C7 C15A -109.1(5) . .
C5 Mo C7 C15A -148.1(5) . .
C6 Mo C7 C15A -118.0(5) . .
C4 Mo C7 C15A 177.2(5) . .
C8 Mo C7 C15A 113.6(5) . .
Pd Mo C7 C15A -23.5(5) 2_655 .
Pd Mo C7 C15A -61.7(4) . .
C15B C7 C8 B 162.1(6) . .
C6 C7 C8 B -9.9(6) . .
C15A C7 C8 B 176.1(5) . .
Mo C7 C8 B -68.1(3) . .
C15B C7 C8 Mo -129.8(6) . .
C6 C7 C8 Mo 58.2(3) . .
C15A C7 C8 Mo -115.8(4) . .
C3 Mo C8 C7 167.7(3) . .
C2 Mo C8 C7 82.5(3) . .
C1 Mo C8 C7 -109.8(5) . .
C5 Mo C8 C7 -68.8(3) . .
C6 Mo C8 C7 -31.6(3) . .
C4 Mo C8 C7 -103.4(3) . .
Pd Mo C8 C7 80.5(3) 2_655 .
Pd Mo C8 C7 5.1(3) . .
C3 Mo C8 B -62.9(3) . .
C2 Mo C8 B -148.1(2) . .
C1 Mo C8 B 19.6(5) . .
C5 Mo C8 B 60.5(3) . .
C6 Mo C8 B 97.8(3) . .
C7 Mo C8 B 129.4(4) . .
C4 Mo C8 B 26.0(2) . .
Pd Mo C8 B -150.1(2) 2_655 .
Pd Mo C8 B 134.4(2) . .
C4 C5 C9A C10 -172.9(7) . .
C6 C5 C9A C10 9.0(10) . .
C9B C5 C9A C10 -159.5(18) . .
Mo C5 C9A C10 -67.3(11) . .
C5 C9A C10 C11 -7.2(14) . .
C9A C10 C11 C12 0.0(12) . .
C10 C11 C12 C13 179.5(6) . .
C10 C11 C12 C6 3.8(10) . .
C10 C11 C12 Pd 98.3(6) . .
C5 C6 C12 C13 -175.5(5) . .
C7 C6 C12 C13 -2.7(7) . .
Mo C6 C12 C13 -88.8(6) . .
C5 C6 C12 C11 -0.5(8) . .
C7 C6 C12 C11 172.4(6) . .
Mo C6 C12 C11 86.3(7) . .
C5 C6 C12 Pd -88.2(4) . .
C7 C6 C12 Pd 84.6(4) . .
Mo C6 C12 Pd -1.4(5) . .
C1 Pd C12 C13 15.5(5) 2_655 .
C2 Pd C12 C13 -128.3(4) 2_655 .
Mo Pd C12 C13 -64.0(8) 2_655 .
Pd Pd C12 C13 126.2(4) 2_655 .
Mo Pd C12 C13 123.5(4) . .
C1 Pd C12 C11 123.0(5) 2_655 .
C2 Pd C12 C11 -20.8(6) 2_655 .
Mo Pd C12 C11 43.5(9) 2_655 .
Pd Pd C12 C11 -126.3(5) 2_655 .
Mo Pd C12 C11 -129.0(5) . .
C1 Pd C12 C6 -107.0(4) 2_655 .
C2 Pd C12 C6 109.2(3) 2_655 .
Mo Pd C12 C6 173.5(4) 2_655 .
Pd Pd C12 C6 3.7(5) 2_655 .
Mo Pd C12 C6 1.0(3) . .
C11 C12 C13 C14 -177.9(6) . .
C6 C12 C13 C14 -1.8(9) . .
Pd C12 C13 C14 -96.9(6) . .
C12 C13 C14 C15A 16.2(13) . .
C13 C14 C15A C7 -18.8(11) . .
C15B C7 C15A C14 -40.4(19) . .
C8 C7 C15A C14 -175.2(5) . .
C6 C7 C15A C14 11.0(7) . .
Mo C7 C15A C14 96.5(6) . .
B N C16 C17 -66.2(6) . .
C19 N C16 C17 113.2(5) . .
B N C16 C18 63.2(6) . .
C19 N C16 C18 -117.4(5) . .
B N C19 C21 114.2(5) . .
C16 N C19 C21 -65.2(6) . .
B N C19 C20 -117.5(5) . .
C16 N C19 C20 63.1(6) . .
C16 N B C8 2.2(7) . .
C19 N B C8 -177.2(4) . .
C16 N B C4 177.4(4) . .
C19 N B C4 -2.0(7) . .
C7 C8 B N -163.3(4) . .
Mo C8 B N 135.6(4) . .
C7 C8 B C4 21.0(5) . .
Mo C8 B C4 -40.2(3) . .
C5 C4 B N 163.2(4) . .
Mo C4 B N -135.5(4) . .
C5 C4 B C8 -20.9(5) . .
Mo C4 B C8 40.3(3) . .
